data_2000467
loop_
_publ_author_name
'Khodadad, P.'
'Rodier, N.'

_publ_section_title
;
 Penta[bis(5-oxoprolinato)platinate(II) d'ammonium] monohydrate
;
_journal_issue 11
_journal_name_full 'Acta Crystallographica Section C'
_journal_page_first 2029
_journal_page_last 2031
_journal_paper_doi 10.1107/S0108270192003275
_journal_volume 48
_journal_year 1992
_chemical_formula_moiety '5(C10 H15 N3 O6),H2 O1'
_chemical_formula_sum 'C50 H77 N15 O31 Pt5'
_chemical_formula_weight 2359.7
_symmetry_cell_setting monoclinic
_symmetry_space_group_name_H-M 'P 1 21 1'
_cell_angle_alpha 90
_cell_angle_beta 91.60(4)
_cell_angle_gamma 90
_cell_formula_units_Z 2
_cell_length_a 11.278(5)
_cell_length_b 15.195(5)
_cell_length_c 19.920(10)
_cell_volume 3412(3)
_diffrn_radiation_type Mo
_diffrn_radiation_wavelength 0.7107
_exptl_absorpt_coefficient_mu 10.42
_exptl_crystal_density_diffrn 2.297
_exptl_crystal_density_meas 2.30(5)
_exptl_crystal_F_000 2240
_cod_data_source_file du0338.cif
_cod_data_source_block du0338a
_cod_original_cell_volume 3412(4)
_cod_original_sg_symbol_H-M 'P 21'
_cod_database_code 2000467

loop_
_atom_site_label
_atom_site_fract_x
_atom_site_fract_y
_atom_site_fract_z
Pt(10) .39245(5) .250 .32736(3)
N(11) .4800(10) .3648(9) .3430(7)
C(12) .456(2) .4350(10) .3754(9)
C(13) .571(2) .4800(10) .3920(10)
C(14) .673(2) .4140(10) .3770(10)
C(15) .6100(10) .3520(10) .3278(9)
O(16) .3600(10) .4647(9) .3913(7)
C(17) .6430(10) .2610(10) .3311(8)
O(18) .7473(9) .2412(9) .3412(7)
O(19) .5597(8) .2026(8) .3217(6)
N'(11) .2240(10) .2766(9) .3371(6)
C'(12) .1530(10) .3490(10) .3319(8)
C'(13) .0230(10) .3180(10) .3323(9)
C'(14) .0250(10) .2200(10) .3280(10)
C'(15) .1560(10) .2030(10) .3517(7)
O'(16) .1850(10) .4244(9) .3223(7)
C'(17) .2130(10) .1220(10) .3212(9)
O'(18) .1630(10) .0497(9) .3121(7)
O'(19) .3250(10) .1282(8) .3111(6)
Pt(20) .64585(6) .15877(6) .96098(3)
N(21) .5340(10) .0630(10) .9849(7)
C(22) .526(2) .0090(10) 1.0320(10)
C(23) .408(2) -.0370(10) 1.0350(10)
C(24) .330(2) .0200(10) .9880(10)
C(25) .425(2) .072(2) .9463(8)
O(26) .6110(10) -.0190(10) 1.0734(8)
C(27) .3980(10) .1670(10) .9346(8)
O(28) .2970(10) .1960(10) .9249(7)
O(29) .4906(9) .2168(9) .9336(6)
N'(21) .8110(10) .1150(10) .9845(7)
C'(22) .859(2) .0360(10) 1.0002(9)
C'(23) .992(2) .0430(10) .9940(10)
C'(24) 1.012(2) .131(2) .9560(10)
C'(25) .901(2) .178(2) .9740(10)
O'(26) .7990(10) -.0296(9) 1.0173(8)
C'(27) .8540(10) .250(2) .9271(9)
O'(28) .9230(10) .3040(10) .8988(7)
O'(29) .7413(9) .2604(8) .9248(6)
Pt(30) .34223(6) .23665(5) .74535(3)
N(31) .2260(10) .1370(10) .7467(8)
C(32) .218(2) .0630(10) .7738(9)
C(33) .095(2) .025(2) .7660(10)
C(34) .017(2) .104(2) .7450(10)
C(35) .1090(10) .1660(10) .7143(8)
O(36) .3050(10) .0148(8) .7954(7)
C(37) .090(2) .2640(10) .7268(9)
O(38) -.0050(10) .2988(9) .7258(7)
O(39) .1940(10) .3074(9) .7324(7)
N'(31) .5020(10) .1820(10) .7623(7)
C'(32) .550(2) .1030(10) .7611(8)
C'(33) .682(2) .1160(10) .7640(10)
C'(34) .7090(10) .2140(10) .7520(10)
C'(35) .5920(10) .2520(10) .7775(8)
O'(36) .4990(10) .0322(7) .7560(7)
C'(37) .553(2) .3380(10) .7500(10)
O'(38) .6210(10) .4019(9) .7434(6)
O'(39) .4420(10) .3473(8) .7367(7)
Pt(40) .13160(5) .27483(5) .54038(3)
N(41) .0230(10) .1745(9) .5295(6)
C(42) .023(2) .0900(10) .5407(9)
C(43) -.0940(10) .0480(10) .5468(9)
C(44) -.174(2) .1270(10) .5550(10)
C(45) -.1080(10) .2020(10) .5192(8)
O(46) .1230(10) .0456(8) .5449(7)
C(47) -.1210(10) .2950(10) .5478(9)
O(48) -.2188(9) .3199(9) .5614(8)
O(49) -.0250(10) .3376(9) .5526(7)
N'(41) .2930(10) .2308(9) .5337(6)
C'(42) .3450(10) .1610(10) .5029(7)
C'(43) .4800(10) .1760(10) .5002(9)
C'(44) .4920(10) .2710(10) .5200(9)
C'(45) .3860(10) .2850(10) .5635(8)
O'(46) .2910(10) .0942(8) .4784(6)
C'(47) .3370(10) .3810(10) .5642(9)
O'(48) .4020(10) .4454(9) .5732(7)
O'(49) .2231(9) .3845(7) .5560(6)
Pt(50) .07560(5) .18219(5) .14758(3)
N(51) .1910(10) .2800(10) .1299(6)
C(52) .192(2) .3640(10) .1370(10)
C(53) .319(2) .395(2) .1350(10)
C(54) .392(2) .3150(10) .1360(10)
C(55) .3050(10) .2500(10) .1102(9)
O(56) .1030(10) .4127(9) .1481(7)
C(57) .3230(10) .1560(10) .1367(9)
O(58) .4230(10) .1200(10) .1418(7)
O(59) .2252(9) .1117(8) .1477(6)
N'(51) -.0830(10) .2381(8) .1508(6)
C'(52) -.1360(10) .3040(10) .1227(9)
C'(53) -.2680(10) .3020(10) .1280(10)
C'(54) -.2920(10) .2070(10) .1501(9)
C'(55) -.168(2) .1780(10) .1848(7)
O'(56) -.0830(10) .3669(9) .0964(7)
C'(57) -.135(2) .0880(10) .1807(9)
O'(58) -.1960(10) .0243(9) .1929(7)
O'(59) -.0206(9) .0735(8) .1679(6)
N(60) .5670(10) .0395(9) .2395(7)
N(61) .3550(10) .9580(10) .3948(7)
N(62) 1.1670(10) .3420(10) .8839(8)
N(63) .1590(10) .9330(10) .1911(9)
N(64) -.0520(10) -.0370(10) .3446(9)
O(65) .2340(10) .5690(10) .6198(9)
H(131) .577 .493 .440
H(132) .581 .531 .368
H(141) .701 .382 .415
H(142) .739 .443 .358
H(15) .630 .369 .282
H'(131) -.018 .345 .294
H'(132) -.014 .338 .372
H'(141) .014 .197 .282
H'(142) -.029 .190 .355
H'(15) .160 .193 .398
H(231) .379 -.038 1.081
H(232) .412 -.097 1.021
H(241) .282 .059 1.014
H(242) .280 -.015 .960
H(25) .421 .050 .901
H'(231) 1.018 -.008 .968
H'(232) 1.032 .039 1.037
H'(241) 1.016 .120 .911
H'(242) 1.079 .158 .975
H'(25) .923 .215 1.011
H(331) .070 .000 .809
H(332) .092 -.022 .734
H(341) -.021 .132 .782
H(342) -.044 .089 .712
H(35) .104 .157 .667
H'(331) .719 .081 .731
H'(332) .711 .100 .808
H'(341) .716 .225 .705
H'(342) .779 .232 .775
H'(35) .604 .267 .826
H(431) -.095 .010 .588
H(432) -.116 .012 .510
H(441) -.184 .142 .601
H(442) -.250 .117 .534
H(45) -.139 .204 .472
H'(431) .507 .166 .456
H'(432) .521 .138 .531
H'(441) .490 .308 .481
H'(442) .568 .280 .543
H'(45) .414 .277 .610
H(531) .341 .431 .174
H(532) .339 .428 .096
H(541) .420 .305 .183
H(542) .463 .325 .111
H(55) .314 .250 .061
H'(531) -.310 .314 .087
H'(532) -.297 .343 .161
H'(541) -.312 .167 .114
H'(542) -.355 .201 .183
H'(55) -.168 .182 .232

loop_
_geom_angle_atom_site_label_1
_geom_angle_atom_site_label_2
_geom_angle_atom_site_label_3
_geom_angle
N(11) Pt(10) O(19) 82.1(5)
N(11) Pt(10) N'(11) 106.1(5)
N(11) Pt(10) O'(19) 172.8(5)
O(19) Pt(10) N'(11) 170.8(6)
O(19) Pt(10) O'(19) 90.6(5)
N'(11) Pt(10) O'(19) 81.1(5)
Pt(10) N(11) C(12) 133.0(10)
Pt(10) N(11) C(15) 109.0(10)
C(12) N(11) C(15) 115.0(10)
N(11) C(12) C(13) 107(2)
N(11) C(12) O(16) 130(2)
C(13) C(12) O(16) 123(2)
C(12) C(13) C(14) 107(2)
C(13) C(14) C(15) 101.0(10)
N(11) C(15) C(14) 103.0(10)
N(11) C(15) C(17) 111.0(10)
C(14) C(15) C(17) 117.0(10)
C(15) C(17) O(18) 119.0(10)
C(15) C(17) O(19) 118.0(10)
O(18) C(17) O(19) 123(2)
Pt(10) O(19) C(17) 115.0(10)
Pt(10) N'(11) C'(12) 137.0(10)
Pt(10) N'(11) C'(15) 113.3(9)
C'(12) N'(11) C'(15) 110.0(10)
N'(11) C'(12) C'(13) 108.0(10)
N'(11) C'(12) O'(16) 126.0(10)
C'(13) C'(12) O'(16) 125(2)
C'(12) C'(13) C'(14) 107.0(10)
C'(13) C'(14) C'(15) 100.0(10)
N'(11) C'(15) C'(14) 109.0(10)
N'(11) C'(15) C'(17) 109.0(10)
C'(14) C'(15) C'(17) 115.0(10)
C'(15) C'(17) O'(18) 125.0(10)
C'(15) C'(17) O'(19) 115.0(10)
O'(18) C'(17) O'(19) 119(2)
Pt(10) O'(19) C'(17) 114.0(10)
N(21) Pt(20) O(29) 80.3(5)
N(21) Pt(20) N'(21) 107.0(6)
N(21) Pt(20) O'(29) 171.0(5)
O(29) Pt(20) N'(21) 172.7(5)
O(29) Pt(20) O'(29) 92.1(4)
N'(21) Pt(20) O'(29) 80.7(5)
Pt(20) N(21) C(22) 136.0(10)
Pt(20) N(21) C(25) 110.0(10)
C(22) N(21) C(25) 113(2)
N(21) C(22) C(23) 114(2)
N(21) C(22) O(26) 128(2)
C(23) C(22) O(26) 117(2)
C(22) C(23) C(24) 102(2)
C(23) C(24) C(25) 103.0(10)
N(21) C(25) C(24) 105.0(10)
N(21) C(25) C(27) 110(2)
C(24) C(25) C(27) 115.0(10)
C(25) C(27) O(28) 124(2)
C(25) C(27) O(29) 114.0(10)
O(28) C(27) O(29) 122(2)
Pt(20) O(29) C(27) 116.0(10)
Pt(20) N'(21) C'(22) 135.0(10)
Pt(20) N'(21) C'(25) 114.0(10)
C'(22) N'(21) C'(25) 111.0(10)
N'(21) C'(22) C'(23) 108(2)
N'(21) C'(22) O'(26) 124(2)
C'(23) C'(22) O'(26) 128(2)
C'(22) C'(23) C'(24) 105(2)
C'(23) C'(24) C'(25) 100(2)
N'(21) C'(25) C'(24) 109(2)
N'(21) C'(25) C'(27) 110.0(10)
C'(24) C'(25) C'(27) 119(2)
C'(25) C'(27) O'(28) 121.0(10)
C'(25) C'(27) O'(29) 116(2)
O'(28) C'(27) O'(29) 122(2)
Pt(20) O'(29) C'(27) 116.0(10)
N(31) Pt(30) O(39) 82.0(6)
N(31) Pt(30) N'(31) 105.5(6)
N(31) Pt(30) O'(39) 171.8(5)
O(39) Pt(30) N'(31) 172.0(6)
O(39) Pt(30) O'(39) 90.4(4)
N'(31) Pt(30) O'(39) 82.2(6)
Pt(30) N(31) C(32) 138.0(10)
Pt(30) N(31) C(35) 110.0(10)
C(32) N(31) C(35) 112(2)
N(31) C(32) C(33) 112(2)
C(33) C(32) O(36) 121(2)
C(32) C(33) C(34) 104(2)
C(33) C(34) C(35) 101(2)
N(31) C(35) C(34) 104(2)
N(31) C(35) C(37) 110.0(10)
C(34) C(35) C(37) 116(2)
C(35) C(37) O(38) 124(2)
C(35) C(37) O(39) 111(2)
O(38) C(37) O(39) 124(2)
Pt(30) O(39) C(37) 118.0(10)
Pt(30) N'(31) C'(32) 138.0(10)
Pt(30) N'(31) C'(35) 110.0(10)
C'(32) N'(31) C'(35) 112.0(10)
N'(31) C'(32) C'(33) 107(2)
N'(31) C'(32) O'(36) 127(2)
C')33) C'(32) O'(36) 126(2)
C'(32) C'(33) C'(34) 109(2)
C'(33) C'(34) C'(35) 98.0(10)
N'(31) C'(35) C'(34) 105.0(10)
N'(31) C'(35) C'(37) 111.0(10)
C'(34) C'(35) C'(37) 117(2)
C'(35) C'(37) O'(38) 123(2)
C'(35) C'(37) O'(39) 117(2)
O'(38) C'(37) O'(39) 120(2)
Pt(30) O'(39) C'(37) 116.0(10)
N(41) Pt(40) O(49) 80.4(6)
N(41) Pt(40) N'(41) 107.9(6)
N(41) Pt(40) O'(49) 172.4(4)
O(49) Pt(40) N'(41) 171.4(5)
O(49) Pt(40) O'(49) 92.1(4)
N'(41) Pt(40) O'(49) 79.4(5)
Pt(40) N(41) C(42) 138.0(10)
Pt(40) N(41) C(45) 113.0(10)
C(42) N(41) C(45) 107.0(10)
N(41) C(42) C(43) 116.0(10)
N(41) C(42) O(46) 121(2)
C(43) C(42) O(46) 123(2)
C(42) C(43) C(44) 101.0(10)
C(43) C(45) C(45) 104.0(10)
N(41) C(45) C(44) 102.0(10)
N(41) C(45) C(47) 108.0(10)
C(44) C(45) C(47) 117.0(10)
C(45) C(47) O(48) 118.0(10)
C(45) C(47) O(49) 114.0(10)
O(48) C(47) O(49) 127(2)
Pt(40) O(49) C(47) 120.0(10)
Pt(40) N'(41) C'(42) 136.0(10)
Pt(40) N'(41) C'(45) 116.0(10)
C'(42) N'(41) C'(45) 108.0(10)
N'(41) C'(42) C'(48) 110.0(10)
N'(41) C'(42) O'(46) 125.0(10)
C'(43) C'(42) O'(46) 124.0(10)
C'(42) C'(43) C'(44) 102.0(10)
C'(43) C'(44) C'(45) 103.0(10)
N'(41) C'(45) C'(44) 105.0(10)
N'(41) C'(45) C'(47) 106.0(10)
C'(44) C'(45) C'(47) 115.0(10)
C'(45) C'(47) O'(48) 122.0(10)
C'(45) C'(47) O'(49) 113.0(10)
O'(48) C'(47) O'(49) 125(2)
Pt(40) O'(49) C'(47) 120.0(10)
N(51) Pt(50) O(59) 81.2(5)
N(51) Pt(50) N'(51) 106.2(6)
N(51) Pt(50) O'(59) 172.2(5)
O(59) Pt(50) N'(51) 172.6(5)
O(59) Pt(50) O'(59) 91.1(5)
N'(51) Pt(50) O'(59) 81.1(5)
Pt(50) N(51) C(52) 136.0(10)
Pt(50) N(51) C(55) 114.0(10)
C(52) N(51) C(55) 110.0(10)
N(51) C(52) C(53) 108(2)
N(51) C(52) O(56) 126(2)
C(53) C(52) O(56) 125(2)
C(52) C(53) C(54) 106(2)
C(53) C(54) C(55) 101(2)
N(51) C(55) C(54) 107(2)
N(51) C(55) C(57) 108.0(10)
C(54) C(55) C(57) 115.0(10)
C(55) C(57) O(58) 123(2)
C(55) C(57) O(59) 115.0(10)
O(58) C(57) O(59) 121(2)
Pt(50) O(59) C(57) 116.0(10)
Pt(50) N'(51) C'(52) 136.0(10)
Pt(50) N'(51) C'(55) 110.1(9)
C'(52) N'(51) C'(55) 112.0(10)
N'(51) C'(52) C'(53) 114.0(10)
N'(51) C'(52) O'(56) 124.0(10)
C'(53) C'(52) O'(56) 122.0(10)
C'(52) C'(53) C'(54) 103.0(10)
C'(53) C'(54) C'(55) 103.0(10)
N'(51) C'(55) C'(54) 101.0(10)
N'(51) C'(55) C'(57) 113.0(10)
C'(54) C'(55) C'(57) 118.0(10)
C'(55) C'(57) O'(58) 127(2)
C'(55) C'(57) O'(59) 115(2)
O'(58) C'(57) O'(59) 118(2)
Pt(50) O'(59) C'(57) 116.0(10)

loop_
_geom_bond_atom_site_label_1
_geom_bond_atom_site_label_2
_geom_bond_distance
Pt(10) N(11) 2.030(10)
Pt(10) O(19) 2.030(10)
Pt(10) N'(11) 1.960(10)
Pt(10) O'(19) 2.020(10)
N(11) C(12) 1.28(2)
N(11) C(15) 1.52(2)
C(12) C(13) 1.50(3)
C(12) O(16) 1.22(2)
C(13) C(14) 1.56(3)
C(14) C(15) 1.51(3)
C(15) C(17) 1.44(2)
C(17) O(18) 1.23(2)
C(17) O(19) 1.29(2)
N'(11) C'(12) 1.37(2)
N'(11) C'(15) 1.40(2)
C'(12) C'(13) 1.54(2)
C'(12) O'(16) 1.21(2)
C'(13) C'(14) 1.50(3)
C'(14) C'(15) 1.56(2)
C'(15) C'(17) 1.53(2)
C'(17) O'(18) 1.24(2)
C'(17) O'(19) 1.29(2)
C(13) H(131) .97
C(13) H(132) .93
C(14) H(141) .95
C(14) H(142) .97
C(15) H(15) .97
C'(13) H'(131) .96
C'(13) H'(132) .95
C'(14) H'(141) .99
C'(14) H'(142) .94
C'(15) H'(15) .93
Pt(20) N(21) 1.99(2)
Pt(20) O(29) 2.020(10)
Pt(20) N'(21) 2.020(10)
Pt(20) O'(29) 2.030(10)
N(21) C(22) 1.26(3)
N(21) C(25) 1.43(2)
C(22) C(23) 1.51(3)
C(22) O(26) 1.31(2)
C(23) C(24) 1.54(3)
C(24) C(25) 1.58(3)
C(25) C(27) 1.49(3)
C(27) O(28) 1.24(2)
C(27) O(29) 1.29(2)
N'(21) C'(22) 1.35(3)
N'(21) C'(25) 1.42(3)
C'(22) C'(23) 1.52(3)
C'(22) O'(26) 1.25(3)
C'(23) C'(24) 1.54(3)
C'(24) C'(25) 1.49(3)
C'(25) C'(27) 1.53(3)
C'(27) O'(28) 1.26(2)
C'(27) O'(29) 1.28(2)
C(23) H(231) .98
C(23) H(232) .95
C(24) H(241) .97
C(24) H(242) .94
C(25) H(25) .96
C'(23) H'(231) .98
C'(23) H'(232) .96
C'(24) H'(241) .92
C'(24) H'(242) .93
C'(25) H'(25) .97
Pt(30) N(31) 2.00(2)
Pt(30) O(39) 2.000(10)
Pt(30) N'(31) 2.000(10)
Pt(30) O'(39) 2.030(10)
N(31) C(32) 1.26(3)
N(31) C(35) 1.52(2)
C(32) C(33) 1.50(3)
C(32) O(36) 1.29(2)
C(33) C(34) 1.55(3)
C(34) C(35) 1.54(3)
C(35) C(37) 1.52(3)
C(37) O(38) 1.19(2)
C(37) O(39) 1.35(2)
N'(31) C'(32) 1.32(3)
N'(31) C'(35) 1.50(2)
C'(32) C'(33) 1.50(3)
C'(32) O'(36) 1.22(2)
C'(33) C'(34) 1.54(3)
C'(34) C'(35) 1.53(2)
C'(35) C'(37) 1.48(3)
C'(37) O'(38) 1.25(2)
C'(37) O'(39) 1.29(2)
C(33) H(331) .98
C(33) H(332) .95
C(34) H(341) .97
C(34) H(342) .96
C(35) H(35) .96
C'(33) H'(331) .94
C'(33) H'(332) .96
C'(34) H'(341) .96
C'(34) H'(342) .95
C'(35) H'(35) 1.00
Pt(40) N(41) 1.970(10)
Pt(40) O(49) 2.030(10)
Pt(40) N'(41) 1.940(10)
Pt(40) O'(49) 1.980(10)
N(41) C(42) 1.31(2)
N(41) C(45) 1.54(2)
C(42) C(43) 1.48(2)
C(42) O(46) 1.32(2)
C(43) C(44) 1.51(2)
C(44) C(45) 1.54(3)
C(45) C(47) 1.53(3)
C(47) O(48) 1.21(2)
C(47) O(49) 1.26(2)
N'(41) C'(42) 1.37(2)
N'(41) C'(45) 1.45(2)
C'(42) C'(43) 1.54(2)
C'(42) O'(46) 1.28(2)
C'(43) C'(44) 1.50(3)
C'(44) C'(45) 1.51(2)
C'(45) C'(47) 1.55(2)
C'(47) O'(48) 1.24(2)
C'(47) O'(49) 1.29(2)
C(43) H(431) .99
C(43) H(432) .94
C(44) H(441) .95
C(44) H(442) .96
C(45) H(45) 1.00
C'(43) H'(431) .95
C'(43) H'(432) .94
C'(44) H'(441) .95
C'(44) H'(442) .97
C'(45) H'(45) .98
Pt(50) N(51) 2.010(10)
Pt(50) O(59) 2.000(10)
Pt(50) N'(51) 1.990(10)
Pt(50) O'(59) 2.020(10)
N(51) C(52) 1.29(2)
N(51) C(55) 1.43(2)
C(52) C(53) 1.51(3)
C(52) O(56) 1.28(2)
C(53) C(54) 1.47(3)
C(54) C(55) 1.48(3)
C(55) C(57) 1.53(3)
C(57) O(58) 1.26(2)
C(57) O(59) 1.32(2)
N'(51) C'(52) 1.28(2)
N'(51) C'(55) 1.50(2)
C'(52) C'(53) 1.50(2)
C'(52) O'(56) 1.25(2)
C'(53) C'(54) 1.53(2)
C'(54) C'(55) 1.60(2)
C'(55) C'(57) 1.43(3)
C'(57) O'(58) 1.21(2)
C'(57) O'(59) 1.33(2)
C(53) H(531) .97
C(53) H(532) .95
C(54) H(541) .98
C(54) H(542) .97
C(55) H(55) .98
C'(53) H'(531) .96
C'(53) H'(532) .98
C'(54) H'(541) .95
C'(54) H'(542) .99
C'(55) H'(55) .95
